data_2003414
loop_
_publ_author_name
'Yamada, T.'
'Sekine, A.'
'Uekusa, H.'
'Ohashi, Y.'
'Arai, Y.'
'Ohgo, Y.'

_publ_section_title '[(<i>R</i>)-1,2-Diethoxycarbonylethyl]bis(dimethylglyoximato)(methyldiphenylphosphine)cobalt(III)'
_journal_issue 5
_journal_name_full 'Acta Crystallographica Section C'
_journal_page_first 828
_journal_page_last 831
_journal_paper_doi 10.1107/S0108270194012564
_journal_volume 51
_journal_year 1995
_chemical_formula_moiety 'C29 H40 Co N4 O8 P'
_chemical_formula_structural 'C29 H40 Co N4 O8 P'
_chemical_formula_sum 'C29 H40 Co N4 O8 P'
_chemical_formula_weight 662.55
_chemical_name_systematic
;
[(R)-1,2-diethoxycarbonylethyl]
bis(dimethylglyoximato)(diphenylmethylphosphine)cobalt(III)
;
_space_group_IT_number 4
_symmetry_cell_setting monoclinic
_symmetry_space_group_name_Hall 'P 2yb'
_symmetry_space_group_name_H-M 'P 1 21 1'
_audit_creation_method dece-dpmp-cobaloxime
_cell_angle_alpha 90.00
_cell_angle_beta 113.890(13)
_cell_angle_gamma 90.00
_cell_formula_units_Z 2
_cell_length_a 9.593(3)
_cell_length_b 15.915(2)
_cell_length_c 11.427(2)
_cell_measurement_reflns_used 25
_cell_measurement_temperature 296(2)
_cell_measurement_theta_max 15.0
_cell_measurement_theta_min 12.5
_cell_volume 1595.1(6)
_computing_cell_refinement ' MSC/AFC Diffractometer Control Software'
_computing_data_collection
; MSC/AFC Diffractometer Control Software
(Molecular Structure Corporation, 1992a)
;
_computing_data_reduction ' MSC/AFC Diffractometer Control Software'
_computing_molecular_graphics TEXSAN
_computing_structure_refinement 'SHELXL93 (Sheldrick, 1993)'
_computing_structure_solution 'SHELXS86 (Sheldrick, 1985)'
_diffrn_ambient_temperature 296(2)
_diffrn_measurement_device 'Rigaku AFC-7'
_diffrn_measurement_method \w/2\q
_diffrn_radiation_monochromator graphite
_diffrn_radiation_source 'sealed tube'
_diffrn_radiation_type MoK\a
_diffrn_radiation_wavelength 0.71073
_diffrn_reflns_av_R_equivalents 0.025
_diffrn_reflns_av_sigmaI/netI 0.065
_diffrn_reflns_limit_h_max 12
_diffrn_reflns_limit_h_min 0
_diffrn_reflns_limit_k_max 20
_diffrn_reflns_limit_k_min 0
_diffrn_reflns_limit_l_max 13
_diffrn_reflns_limit_l_min -14
_diffrn_reflns_number 4009
_diffrn_reflns_theta_max 27.56
_diffrn_reflns_theta_min 2.33
_diffrn_standards_decay_% 1.7
_diffrn_standards_interval_count 100
_diffrn_standards_number 3
_exptl_absorpt_coefficient_mu 0.645
_exptl_absorpt_correction_type none
_exptl_crystal_colour 'dark red'
_exptl_crystal_density_diffrn 1.380
_exptl_crystal_description prism
_exptl_crystal_F_000 696
_exptl_crystal_size_max 0.55
_exptl_crystal_size_mid 0.30
_exptl_crystal_size_min 0.30
_refine_diff_density_max 0.30
_refine_diff_density_min -0.33
_refine_ls_abs_structure_details '\c parameter = 0.01(2) (Flack, 1983)'
_refine_ls_abs_structure_Flack 0.01(2)
_refine_ls_extinction_method none
_refine_ls_goodness_of_fit_all 1.028
_refine_ls_goodness_of_fit_obs 1.063
_refine_ls_hydrogen_treatment 'H atoms riding on associated atoms'
_refine_ls_matrix_type full
_refine_ls_number_parameters 388
_refine_ls_number_reflns 3794
_refine_ls_number_restraints 4
_refine_ls_restrained_S_all 1.031
_refine_ls_restrained_S_obs 1.065
_refine_ls_R_factor_all 0.080
_refine_ls_R_factor_obs 0.044
_refine_ls_shift/esd_max 0.105
_refine_ls_shift/esd_mean 0.007
_refine_ls_structure_factor_coef Fsqd
_refine_ls_weighting_scheme
; calc w = 1/[\s^2^(F~o~^2^) + (0.0518P)^2^]
where P = (F~o~^2^ + 2F~c~^2^)/3
;
_refine_ls_wR_factor_all 0.111
_refine_ls_wR_factor_obs 0.098
_reflns_number_observed 2878
_reflns_number_total 3794
_reflns_observed_criterion >2sigma(I)
_cod_data_source_file as1134.cif
_cod_data_source_block I
_cod_original_cell_volume 1595.1(5)
_cod_original_sg_symbol_H-M 'P 21'
_cod_database_code 2003414

loop_
_symmetry_equiv_pos_as_xyz
'x, y, z'
'-x, y+1/2, -z'

loop_
_atom_site_aniso_label
_atom_site_aniso_U_11
_atom_site_aniso_U_12
_atom_site_aniso_U_13
_atom_site_aniso_U_22
_atom_site_aniso_U_23
_atom_site_aniso_U_33
Co1 0.0297(3) 0.0011(3) 0.0111(2) 0.0376(3) -0.0020(3) 0.0305(3)
P1 0.0325(7) -0.0032(6) 0.0125(5) 0.0400(8) -0.0025(6) 0.0295(6)
O1 0.057(2) 0.000(2) 0.021(2) 0.071(3) 0.005(2) 0.035(2)
O2 0.068(3) -0.006(2) 0.030(2) 0.068(3) -0.021(2) 0.045(2)
O4 0.059(2) -0.001(2) 0.032(2) 0.064(3) -0.010(2) 0.047(2)
O3 0.061(3) -0.001(2) 0.009(2) 0.079(3) -0.003(2) 0.030(2)
O5 0.089(4) -0.019(3) 0.078(4) 0.065(3) -0.018(3) 0.123(4)
O6 0.094(4) -0.033(3) 0.082(3) 0.060(3) -0.034(3) 0.124(4)
O8 0.054(2) -0.004(2) -0.002(2) 0.057(3) -0.003(2) 0.057(3)
O7 0.041(2) 0.002(3) 0.035(2) 0.069(3) -0.015(3) 0.119(4)
N1 0.033(2) 0.000(2) 0.010(2) 0.047(3) 0.003(2) 0.033(2)
N2 0.037(2) -0.007(2) 0.022(2) 0.047(3) -0.014(2) 0.049(3)
N3 0.041(2) -0.007(2) 0.007(2) 0.053(3) 0.003(2) 0.031(2)
N4 0.034(2) 0.003(2) 0.015(2) 0.045(3) -0.004(2) 0.037(2)
C1 0.036(3) 0.007(3) 0.016(3) 0.048(3) 0.009(3) 0.057(3)
C2 0.041(3) 0.004(3) 0.026(3) 0.041(3) -0.004(3) 0.073(4)
C5 0.058(4) 0.025(4) 0.020(4) 0.078(5) 0.028(4) 0.081(5)
C6 0.083(5) 0.027(4) 0.055(5) 0.069(5) -0.007(5) 0.118(7)
C4 0.031(3) 0.000(3) 0.018(3) 0.047(3) 0.001(3) 0.059(4)
C3 0.030(3) 0.003(3) 0.003(2) 0.052(4) 0.002(3) 0.050(3)
C8 0.059(4) 0.012(3) 0.048(4) 0.048(4) -0.001(4) 0.108(6)
C7 0.067(4) 0.018(4) -0.008(4) 0.073(5) 0.019(4) 0.080(5)
C9 0.037(3) -0.006(3) 0.020(2) 0.047(3) -0.006(3) 0.048(3)
C10 0.033(3) -0.002(3) 0.017(3) 0.045(3) 0.003(3) 0.074(4)
C24 0.060(4) 0.002(3) 0.029(3) 0.039(3) 0.002(3) 0.066(4)
C23 0.038(3) -0.004(2) 0.014(2) 0.041(3) 0.000(2) 0.049(3)
C28 0.079(5) 0.004(4) 0.012(4) 0.064(5) 0.019(3) 0.058(4)
C27 0.111(7) 0.018(5) 0.015(6) 0.065(5) 0.045(5) 0.099(6)
C26 0.107(7) 0.014(5) 0.033(6) 0.043(4) 0.020(5) 0.131(8)
C25 0.083(5) -0.002(4) 0.049(5) 0.047(4) -0.017(4) 0.115(6)
C11 0.044(3) -0.005(3) 0.023(3) 0.044(3) -0.002(3) 0.057(3)
C12 0.086(5) -0.038(4) 0.068(5) 0.072(5) -0.032(5) 0.116(7)
C13 0.099(6) -0.024(4) 0.031(4) 0.068(5) 0.004(4) 0.066(4)
C14 0.034(3) -0.007(3) 0.017(3) 0.044(3) -0.002(3) 0.068(4)
C17 0.030(2) -0.003(2) 0.009(2) 0.039(3) -0.002(2) 0.040(3)
C22 0.037(3) 0.001(3) 0.010(2) 0.065(4) -0.005(3) 0.033(3)
C21 0.051(3) -0.002(3) 0.011(2) 0.079(4) 0.002(3) 0.037(3)
C20 0.042(3) 0.006(3) 0.003(3) 0.086(5) 0.001(4) 0.052(3)
C19 0.036(3) 0.014(4) 0.017(3) 0.110(6) 0.011(4) 0.067(4)
C18 0.045(3) 0.010(3) 0.022(3) 0.068(4) 0.004(3) 0.052(3)
C29 0.058(3) -0.018(3) 0.029(3) 0.074(4) -0.009(3) 0.041(3)
C16 0.093(7) -0.009(7) -0.019(7) 0.133(11) -0.054(9) 0.153(10)
C15 0.079(6) -0.008(5) -0.024(5) 0.087(7) 0.014(5) 0.095(6)

loop_
_atom_site_label
_atom_site_occupancy
_atom_site_fract_x
_atom_site_fract_y
_atom_site_fract_z
_atom_site_U_iso_or_equiv
_atom_site_thermal_displace_type
_atom_site_calc_flag
_atom_site_refinement_flags
_atom_site_type_symbol
Co1 1 0.59135(7) 0.64604(4) 0.79090(6) 0.033 Uani d . Co
P1 1 0.7834(2) 0.7416(1) 0.8119(1) 0.034 Uani d . P
O1 1 0.7030(4) 0.6017(3) 1.0541(3) 0.054 Uani d . O
H1 1 0.6181 0.6505 1.0394 0.050 Uiso d . H
O2 1 0.6576(5) 0.5676(3) 0.5958(4) 0.058 Uani d . O
O4 1 0.5277(4) 0.7241(3) 0.9864(3) 0.053 Uani d . O
O3 1 0.4681(5) 0.6835(3) 0.5241(3) 0.060 Uani d . O
H3 1 0.5582 0.6274 0.5425 0.050 Uiso d . H
O5 1 0.2409(6) 0.4169(3) 0.7868(5) 0.081 Uani d . O
O6 1 0.3434(6) 0.3391(3) 0.6815(5) 0.080 Uani d . O
O8 1 0.2335(5) 0.5553(3) 0.5675(4) 0.064 Uani d . O
O7 1 0.1873(5) 0.6365(4) 0.7072(5) 0.075 Uani d . O
N1 1 0.7127(5) 0.5890(3) 0.9417(4) 0.039 Uani d . N
N2 1 0.6903(5) 0.5713(3) 0.7218(4) 0.043 Uani d . N
N3 1 0.4692(5) 0.7035(3) 0.6397(4) 0.044 Uani d . N
N4 1 0.4987(5) 0.7224(3) 0.8613(4) 0.039 Uani d . N
C1 1 0.8102(6) 0.5346(4) 0.9335(6) 0.048 Uani d . C
C2 1 0.7979(7) 0.5245(4) 0.8028(7) 0.051 Uani d . C
C5 1 0.9160(8) 0.4866(5) 1.0438(7) 0.075 Uani d . C
H5A 1 0.9040(8) 0.5037(5) 1.1197(7) 0.112 Uiso calc R H
H5B 1 1.0189(8) 0.4971(5) 1.0541(7) 0.112 Uiso calc R H
H5C 1 0.8941(8) 0.4277(5) 1.0294(7) 0.112 Uiso calc R H
C6 1 0.8964(9) 0.4692(5) 0.7646(8) 0.085 Uani d . C
H6A 1 0.8665(9) 0.4731(5) 0.6738(8) 0.128 Uiso calc R H
H6B 1 0.8856(9) 0.4122(5) 0.7870(8) 0.128 Uiso calc R H
H6C 1 1.0007(9) 0.4864(5) 0.8081(8) 0.128 Uiso calc R H
C4 1 0.4049(6) 0.7757(4) 0.7827(6) 0.046 Uani d . C
C3 1 0.3876(6) 0.7647(4) 0.6507(6) 0.049 Uani d . C
C8 1 0.3228(7) 0.8430(4) 0.8238(8) 0.067 Uani d . C
H8A 1 0.3508(7) 0.8388(4) 0.9143(8) 0.101 Uiso calc R H
H8B 1 0.2147(7) 0.8354(4) 0.7792(8) 0.101 Uiso calc R H
H8C 1 0.3509(7) 0.8973(4) 0.8040(8) 0.101 Uiso calc R H
C7 1 0.2864(8) 0.8180(5) 0.5411(7) 0.085 Uani d . C
H7A 1 0.2931(8) 0.7993(5) 0.4636(7) 0.128 Uiso calc R H
H7B 1 0.3183(8) 0.8755(5) 0.5570(7) 0.128 Uiso calc R H
H7C 1 0.1829(8) 0.8131(5) 0.5325(7) 0.128 Uiso calc R H
C9 1 0.4222(6) 0.5593(4) 0.7776(6) 0.043 Uani d . C
H9 1 0.4173(6) 0.5585(4) 0.8616(6) 0.052 Uiso calc R H
C10 1 0.4547(6) 0.4700(4) 0.7506(6) 0.052 Uani d . C
H10A 1 0.4661(6) 0.4690(4) 0.6701(6) 0.063 Uiso calc R H
H10B 1 0.5509(6) 0.4524(4) 0.8173(6) 0.063 Uiso calc R H
C24 1 0.7117(7) 0.8928(4) 0.9011(6) 0.054 Uani d . C
H24 1 0.7404(7) 0.8659(4) 0.9797(6) 0.065 Uiso calc R H
C23 1 0.7225(6) 0.8513(3) 0.7989(5) 0.044 Uani d . C
C28 1 0.6773(8) 0.8908(5) 0.6822(7) 0.072 Uani d D C
H28 1 0.6832(8) 0.8631(5) 0.6127(7) 0.086 Uiso calc R H
C27 1 0.6225(11) 0.9731(5) 0.6698(9) 0.101 Uani d D C
H27 1 0.5914(11) 0.9999(5) 0.5910(9) 0.121 Uiso calc R H
C26 1 0.6137(11) 1.0147(5) 0.7700(10) 0.098 Uani d D C
H26 1 0.5780(11) 1.0697(5) 0.7604(10) 0.118 Uiso calc R H
C25 1 0.6583(9) 0.9744(5) 0.8861(9) 0.078 Uani d . C
H25 1 0.6523(9) 1.0025(5) 0.9553(9) 0.094 Uiso calc R H
C11 1 0.3333(6) 0.4077(4) 0.7437(6) 0.048 Uani d . C
C12 1 0.2399(9) 0.2708(5) 0.6724(9) 0.082 Uani d . C
H12A 1 0.1511(9) 0.2739(5) 0.5918(9) 0.099 Uiso calc R H
H12B 1 0.2060(9) 0.2744(5) 0.7415(9) 0.099 Uiso calc R H
C13 1 0.3209(10) 0.1910(5) 0.6806(7) 0.079 Uani d . C
H13A 1 0.2538(10) 0.1449(5) 0.6746(7) 0.118 Uiso calc R H
H13B 1 0.4081(10) 0.1882(5) 0.7608(7) 0.118 Uiso calc R H
H13C 1 0.3535(10) 0.1877(5) 0.6116(7) 0.118 Uiso calc R H
C14 1 0.2698(6) 0.5890(4) 0.6842(6) 0.050 Uani d . C
C17 1 0.9548(5) 0.7336(4) 0.9595(5) 0.038 Uani d . C
C22 1 0.9437(6) 0.7404(4) 1.0763(5) 0.047 Uani d . C
H22 1 0.8487(6) 0.7482(4) 1.0785(5) 0.056 Uiso calc R H
C21 1 1.0721(7) 0.7358(5) 1.1892(5) 0.058 Uani d . C
H21 1 1.0630(7) 0.7401(5) 1.2670(5) 0.070 Uiso calc R H
C20 1 1.2118(7) 0.7250(5) 1.1880(6) 0.066 Uani d . C
H20 1 1.2981(7) 0.7238(5) 1.2645(6) 0.079 Uiso calc R H
C19 1 1.2255(7) 0.7157(5) 1.0734(6) 0.072 Uani d . C
H19 1 1.3209(7) 0.7071(5) 1.0725(6) 0.087 Uiso calc R H
C18 1 1.0964(6) 0.7193(4) 0.9588(6) 0.054 Uani d . C
H18 1 1.1056(6) 0.7121(4) 0.8815(6) 0.065 Uiso calc R H
C29 1 0.8528(7) 0.7300(5) 0.6856(5) 0.055 Uani d . C
H29A 1 0.7685(7) 0.7336(5) 0.6035(5) 0.082 Uiso calc R H
H29B 1 0.9020(7) 0.6765(5) 0.6938(5) 0.082 Uiso calc R H
H29C 1 0.9244(7) 0.7740(5) 0.6930(5) 0.082 Uiso calc R H
C16 1 -0.0034(11) 0.5045(7) 0.4203(10) 0.149 Uani d D C
H16A 1 -0.0989(11) 0.5208(7) 0.3537(10) 0.223 Uiso calc R H
H16B 1 -0.0214(11) 0.4782(7) 0.4885(10) 0.223 Uiso calc R H
H16C 1 0.0475(11) 0.4657(7) 0.3866(10) 0.223 Uiso calc R H
C15 1 0.0877(9) 0.5755(6) 0.4671(9) 0.106 Uani d D C
H15A 1 0.0350(9) 0.6150(6) 0.4996(9) 0.128 Uiso calc R H
H15B 1 0.1037(9) 0.6026(6) 0.3974(9) 0.128 Uiso calc R H

loop_
_atom_type_symbol
_atom_type_description
_atom_type_scat_source
_atom_type_scat_dispersion_real
_atom_type_scat_dispersion_imag
C C 'International Tables Vol C Tables 4.2.6.8 and 6.1.1.4' 0.0033 0.001
H H 'International Tables Vol C Tables 4.2.6.8 and 6.1.1.4' 0.0000 0.000
O O 'International Tables Vol C Tables 4.2.6.8 and 6.1.1.4' 0.0106 0.006
P P 'International Tables Vol C Tables 4.2.6.8 and 6.1.1.4' 0.1023 0.094
Co Co 'International Tables Vol C Tables 4.2.6.8 and 6.1.1.4' 0.3494 0.9
N N 'International Tables Vol C Tables 4.2.6.8 and 6.1.1.4' 0.0061 0.003

loop_
_geom_angle_atom_site_label_1
_geom_angle_atom_site_label_2
_geom_angle_atom_site_label_3
_geom_angle
_geom_angle_publ_flag
N4 Co1 N1 98.4(2) ?
N4 Co1 N2 178.2(2) ?
N1 Co1 N2 81.3(2) yes
N4 Co1 N3 81.5(2) ?
N1 Co1 N3 179.8(2) ?
N2 Co1 N3 98.9(2) ?
N4 Co1 C9 88.3(2) ?
N1 Co1 C9 85.5(2) yes
N2 Co1 C9 93.5(2) ?
N3 Co1 C9 94.4(2) ?
N4 Co1 P1 91.45(14) ?
N1 Co1 P1 92.90(14) ?
N2 Co1 P1 86.78(14) ?
N3 Co1 P1 87.13(14) ?
C9 Co1 P1 178.4(2) ?
C17 P1 C29 104.1(3) ?
C17 P1 C23 106.3(3) ?
C29 P1 C23 103.8(3) ?
C17 P1 Co1 115.5(2) ?
C29 P1 Co1 112.3(2) ?
C23 P1 Co1 113.7(2) ?
C11 O6 C12 117.4(5) ?
C14 O8 C15 118.5(6) ?
C1 N1 O1 119.9(4) ?
C1 N1 Co1 116.8(4) ?
O1 N1 Co1 123.2(3) ?
C2 N2 O2 120.6(5) ?
C2 N2 Co1 116.8(4) ?
O2 N2 Co1 122.5(4) ?
C3 N3 O3 120.5(5) ?
C3 N3 Co1 117.0(4) ?
O3 N3 Co1 122.4(4) ?
C4 N4 O4 120.8(5) ?
C4 N4 Co1 116.3(4) ?
O4 N4 Co1 122.8(3) ?
N1 C1 C2 112.5(5) ?
N1 C1 C5 123.3(6) ?
C2 C1 C5 124.2(6) ?
N2 C2 C1 112.2(5) ?
N2 C2 C6 123.1(6) ?
C1 C2 C6 124.8(6) ?
N4 C4 C3 113.2(5) ?
N4 C4 C8 123.3(6) ?
C3 C4 C8 123.4(6) ?
N3 C3 C4 111.9(5) ?
N3 C3 C7 124.1(6) ?
C4 C3 C7 124.0(6) ?
C14 C9 C10 112.0(5) yes
C14 C9 Co1 110.4(4) yes
C10 C9 Co1 114.7(4) yes
C11 C10 C9 114.2(5) yes
C25 C24 C23 119.7(7) ?
C28 C23 C24 120.0(6) ?
C28 C23 P1 118.6(5) ?
C24 C23 P1 121.2(4) ?
C23 C28 C27 118.9(8) ?
C26 C27 C28 121.5(8) ?
C27 C26 C25 119.0(8) ?
C26 C25 C24 120.8(8) ?
O5 C11 O6 123.5(6) ?
O5 C11 C10 126.1(6) ?
O6 C11 C10 110.4(5) ?
O6 C12 C13 108.3(6) ?
O7 C14 O8 122.7(6) ?
O7 C14 C9 125.8(6) yes
O8 C14 C9 111.5(5) yes
C18 C17 C22 118.6(5) ?
C18 C17 P1 121.8(4) ?
C22 C17 P1 119.6(4) ?
C21 C22 C17 120.6(5) ?
C20 C21 C22 120.6(6) ?
C21 C20 C19 119.9(6) ?
C20 C19 C18 120.0(6) ?
C17 C18 C19 120.3(5) ?
C16 C15 O8 112.3(8) ?

loop_
_geom_bond_atom_site_label_1
_geom_bond_atom_site_label_2
_geom_bond_distance
_geom_bond_publ_flag
Co1 N4 1.870(4) yes
Co1 N1 1.877(4) yes
Co1 N2 1.883(4) yes
Co1 N3 1.885(4) yes
Co1 C9 2.088(6) yes
Co1 P1 2.325(2) yes
P1 C17 1.822(5) yes
P1 C29 1.827(5) yes
P1 C23 1.829(6) yes
O1 N1 1.340(5) ?
O2 N2 1.345(6) ?
O4 N4 1.341(5) ?
O3 N3 1.355(6) ?
O5 C11 1.185(7) yes
O6 C11 1.328(7) yes
O6 C12 1.447(8) ?
O8 C14 1.346(7) yes
O8 C15 1.441(8) ?
O7 C14 1.198(7) yes
N1 C1 1.305(7) ?
N2 C2 1.304(8) ?
N3 C3 1.287(7) ?
N4 C4 1.296(7) ?
C1 C2 1.459(9) ?
C1 C5 1.471(8) ?
C2 C6 1.481(9) ?
C4 C3 1.459(9) ?
C4 C8 1.513(8) ?
C3 C7 1.499(8) ?
C9 C14 1.495(8) yes
C9 C10 1.513(9) yes
C10 C11 1.507(8) yes
C24 C25 1.382(10) ?
C24 C23 1.382(8) ?
C23 C28 1.375(8) ?
C28 C27 1.398(10) ?
C27 C26 1.354(11) ?
C26 C25 1.376(11) ?
C12 C13 1.472(11) ?
C17 C18 1.380(7) ?
C17 C22 1.385(7) ?
C22 C21 1.379(7) ?
C21 C20 1.356(9) ?
C20 C19 1.376(9) ?
C19 C18 1.392(8) ?
C16 C15 1.396(11) ?

loop_
_geom_torsion_atom_site_label_1
_geom_torsion_atom_site_label_2
_geom_torsion_atom_site_label_3
_geom_torsion_atom_site_label_4
_geom_torsion
_geom_torsion_publ_flag
N4 Co1 P1 C17 92.8(2) ?
N1 Co1 P1 C17 -5.7(2) ?
N2 Co1 P1 C17 -86.8(2) ?
N3 Co1 P1 C17 174.2(2) ?
C9 Co1 P1 C17 12.(6) ?
N4 Co1 P1 C29 -148.1(3) ?
N1 Co1 P1 C29 113.5(3) ?
N2 Co1 P1 C29 32.4(3) yes
N3 Co1 P1 C29 -66.7(3) ?
C9 Co1 P1 C29 131.(6) ?
N4 Co1 P1 C23 -30.5(2) ?
N1 Co1 P1 C23 -129.0(2) ?
N2 Co1 P1 C23 149.9(3) ?
N3 Co1 P1 C23 50.9(2) ?
C9 Co1 P1 C23 -112.(6) ?
N4 Co1 N1 C1 -172.7(4) ?
N2 Co1 N1 C1 5.5(4) ?
C9 Co1 N1 C1 99.7(4) ?
P1 Co1 N1 C1 -80.8(4) ?
N4 Co1 N1 O1 7.4(4) ?
N2 Co1 N1 O1 -174.5(4) ?
C9 Co1 N1 O1 -80.3(4) ?
P1 Co1 N1 O1 99.3(4) ?
N4 Co1 N2 C2 74.(7) ?
N1 Co1 N2 C2 -6.1(4) ?
N3 Co1 N2 C2 173.9(4) ?
C9 Co1 N2 C2 -91.0(5) ?
P1 Co1 N2 C2 87.3(4) ?
N4 Co1 N2 O2 -104.(7) ?
N1 Co1 N2 O2 176.6(4) ?
N3 Co1 N2 O2 -3.4(4) ?
C9 Co1 N2 O2 91.6(4) ?
P1 Co1 N2 O2 -90.0(4) ?
N4 Co1 N3 C3 1.6(4) ?
N2 Co1 N3 C3 -176.6(4) ?
C9 Co1 N3 C3 89.2(4) ?
P1 Co1 N3 C3 -90.3(4) ?
N4 Co1 N3 O3 -179.9(4) ?
N2 Co1 N3 O3 1.9(4) ?
C9 Co1 N3 O3 -92.3(4) ?
P1 Co1 N3 O3 88.2(4) ?
N1 Co1 N4 C4 178.7(4) ?
N2 Co1 N4 C4 99.(7) ?
N3 Co1 N4 C4 -1.3(4) ?
C9 Co1 N4 C4 -96.0(4) ?
P1 Co1 N4 C4 85.6(4) ?
N1 Co1 N4 O4 -0.3(4) ?
N2 Co1 N4 O4 -80.(7) ?
N3 Co1 N4 O4 179.7(4) ?
C9 Co1 N4 O4 85.0(4) ?
P1 Co1 N4 O4 -93.4(4) ?
O1 N1 C1 C2 176.0(5) ?
Co1 N1 C1 C2 -3.9(7) ?
O1 N1 C1 C5 -1.7(9) ?
Co1 N1 C1 C5 178.3(5) ?
O2 N2 C2 C1 -177.1(5) ?
Co1 N2 C2 C1 5.5(7) ?
O2 N2 C2 C6 3.8(9) ?
Co1 N2 C2 C6 -173.6(5) ?
N1 C1 C2 N2 -1.0(8) ?
C5 C1 C2 N2 176.7(6) ?
N1 C1 C2 C6 178.1(6) ?
C5 C1 C2 C6 -4.2(11) ?
O4 N4 C4 C3 179.9(5) ?
Co1 N4 C4 C3 0.9(6) ?
O4 N4 C4 C8 0.4(8) ?
Co1 N4 C4 C8 -178.6(4) ?
O3 N3 C3 C4 180.0(5) ?
Co1 N3 C3 C4 -1.5(6) ?
O3 N3 C3 C7 0.2(9) ?
Co1 N3 C3 C7 178.8(5) ?
N4 C4 C3 N3 0.4(7) ?
C8 C4 C3 N3 179.9(5) ?
N4 C4 C3 C7 -179.9(6) ?
C8 C4 C3 C7 -0.4(10) ?
N4 Co1 C9 C14 65.7(4) ?
N1 Co1 C9 C14 164.2(4) ?
N2 Co1 C9 C14 -114.8(4) ?
N3 Co1 C9 C14 -15.7(4) yes
P1 Co1 C9 C14 147.(6) ?
N4 Co1 C9 C10 -166.7(5) ?
N1 Co1 C9 C10 -68.2(5) ?
N2 Co1 C9 C10 12.8(5) yes
N3 Co1 C9 C10 112.0(5) ?
P1 Co1 C9 C10 -85.(6) ?
C14 C9 C10 C11 -54.2(7) yes
Co1 C9 C10 C11 178.9(4) yes
C25 C24 C23 C28 -1.2(9) ?
C25 C24 C23 P1 -176.9(5) ?
C17 P1 C23 C28 136.1(5) ?
C29 P1 C23 C28 26.6(6) ?
Co1 P1 C23 C28 -95.7(5) ?
C17 P1 C23 C24 -48.2(5) ?
C29 P1 C23 C24 -157.7(5) ?
Co1 P1 C23 C24 80.0(5) ?
C24 C23 C28 C27 0.7(11) ?
P1 C23 C28 C27 176.4(6) ?
C23 C28 C27 C26 0.3(14) ?
C28 C27 C26 C25 -0.7(16) ?
C27 C26 C25 C24 0.2(14) ?
C23 C24 C25 C26 0.8(11) ?
C12 O6 C11 O5 -3.1(11) ?
C12 O6 C11 C10 176.7(6) ?
C9 C10 C11 O5 -19.9(10) ?
C9 C10 C11 O6 160.3(6) ?
C11 O6 C12 C13 -144.1(7) ?
C15 O8 C14 O7 -1.6(9) ?
C15 O8 C14 C9 178.2(6) ?
C10 C9 C14 O7 146.5(6) ?
Co1 C9 C14 O7 -84.4(7) ?
C10 C9 C14 O8 -33.2(7) ?
Co1 C9 C14 O8 95.9(5) ?
C29 P1 C17 C18 -1.7(6) ?
C23 P1 C17 C18 -110.9(5) ?
Co1 P1 C17 C18 121.9(5) ?
C29 P1 C17 C22 179.5(5) ?
C23 P1 C17 C22 70.3(5) ?
Co1 P1 C17 C22 -56.9(5) ?
C18 C17 C22 C21 2.1(10) ?
P1 C17 C22 C21 -179.1(5) ?
C17 C22 C21 C20 0.4(11) ?
C22 C21 C20 C19 -2.1(12) ?
C21 C20 C19 C18 1.4(13) ?
C22 C17 C18 C19 -2.8(10) ?
P1 C17 C18 C19 178.4(6) ?
C20 C19 C18 C17 1.1(12) ?
C14 O8 C15 C16 -118.8(10) ?
